data_4322420
loop_
_publ_author_name
'Douglas J. Chesnut'
'Anakarin Kusnetzow'
'Robert Birge'
'Jon Zubieta'

_publ_section_title
;
 Ligand Influences on Copper Cyanide Solid-State Architecture: Flattened
 and Fused "Slinky", Corrugated Sheet, and Ribbon Motifs in the
 Copper-Cyanide-Triazolate-Organoamine Family
;
_journal_name_full 'Inorganic Chemistry'
_journal_page_first 5484
_journal_page_last 5494
_journal_paper_doi 10.1021/ic990385q
_journal_volume 38
_journal_year 1999
_chemical_formula_sum 'C7 H2 Cu6 N8'
_chemical_formula_weight 579.4
_chemical_name_systematic
; 
 ? 
;
_space_group_IT_number 54
_symmetry_cell_setting orthorhombic
_symmetry_space_group_name_Hall '-P 2a 2ac'
_symmetry_space_group_name_H-M 'P c c a'
_atom_sites_solution_hydrogens geom
_atom_sites_solution_primary direct
_atom_sites_solution_secondary difmap
_audit_creation_method SHELXL-97
_cell_angle_alpha 90.00
_cell_angle_beta 90.00
_cell_angle_gamma 90.00
_cell_formula_units_Z 8
_cell_length_a 11.108(2)
_cell_length_b 8.886(2)
_cell_length_c 15.397(3)
_cell_measurement_temperature 115(2)
_cell_volume 1519.8(5)
_computing_structure_refinement 'SHELXL-97 (Sheldrick, 1997)'
_computing_structure_solution 'SHELXS-97 (Sheldrick, 1990)'
_diffrn_ambient_temperature 293(2)
_diffrn_measured_fraction_theta_full 0.988
_diffrn_measured_fraction_theta_max 0.988
_diffrn_radiation_monochromator graphite
_diffrn_radiation_source 'fine-focus sealed tube'
_diffrn_radiation_type MoK\a
_diffrn_radiation_wavelength 0.71073
_diffrn_reflns_av_R_equivalents 0.0331
_diffrn_reflns_av_sigmaI/netI 0.0254
_diffrn_reflns_limit_h_max 14
_diffrn_reflns_limit_h_min -14
_diffrn_reflns_limit_k_max 10
_diffrn_reflns_limit_k_min -11
_diffrn_reflns_limit_l_max 20
_diffrn_reflns_limit_l_min -13
_diffrn_reflns_number 9304
_diffrn_reflns_theta_full 28.27
_diffrn_reflns_theta_max 28.27
_diffrn_reflns_theta_min 2.29
_exptl_absorpt_coefficient_mu 8.243
_exptl_absorpt_correction_type SADABS
_exptl_crystal_density_diffrn 2.532
_exptl_crystal_density_method 'not measured'
_exptl_crystal_F_000 1096
_refine_diff_density_max 0.633
_refine_diff_density_min -0.629
_refine_diff_density_rms 0.119
_refine_ls_extinction_coef 0.0026(2)
_refine_ls_extinction_expression Fc^*^=kFc[1+0.001xFc^2^\l^3^/sin(2\q)]^-1/4^
_refine_ls_extinction_method SHELXL
_refine_ls_goodness_of_fit_ref 1.026
_refine_ls_hydrogen_treatment mixed
_refine_ls_matrix_type full
_refine_ls_number_parameters 99
_refine_ls_number_reflns 1872
_refine_ls_number_restraints 0
_refine_ls_restrained_S_all 1.026
_refine_ls_R_factor_all 0.0304
_refine_ls_R_factor_gt 0.0240
_refine_ls_shift/su_max 0.009
_refine_ls_shift/su_mean 0.001
_refine_ls_structure_factor_coef Fsqd
_refine_ls_weighting_details 'calc w=1/[\s^2^(Fo^2^)+(0.0396P)^2^+0.0000P] where P=(Fo^2^+2Fc^2^)/3'
_refine_ls_weighting_scheme calc
_refine_ls_wR_factor_gt 0.0608
_refine_ls_wR_factor_ref 0.0627
_reflns_number_gt 1606
_reflns_number_total 1872
_reflns_threshold_expression >2sigma(I)
_cod_data_source_file ic990385q_1.cif
_cod_data_source_block '[Cu6(CN)5(trz)]'
_cod_database_code 4322420

loop_
_symmetry_equiv_pos_as_xyz
'x, y, z'
'-x+1/2, -y, z'
'-x, y, -z+1/2'
'x+1/2, -y, -z+1/2'
'-x, -y, -z'
'x-1/2, y, -z'
'x, -y, z-1/2'
'-x-1/2, y, z-1/2'

loop_
_atom_site_label
_atom_site_type_symbol
_atom_site_fract_x
_atom_site_fract_y
_atom_site_fract_z
_atom_site_U_iso_or_equiv
_atom_site_adp_type
_atom_site_occupancy
_atom_site_symmetry_multiplicity
_atom_site_calc_flag
_atom_site_refinement_flags
_atom_site_disorder_assembly
_atom_site_disorder_group
Cu1 Cu 0.42003(3) 0.83253(4) 0.16707(2) 0.02169(11) Uani 1 1 d . . .
Cu2 Cu 0.7500 0.5000 0.08608(2) 0.01283(11) Uani 1 2 d S . .
Cu3 Cu 0.84738(3) 0.34159(3) -0.281338(19) 0.01853(11) Uani 1 1 d . . .
Cu4 Cu 1.0000 0.0000 -0.5000 0.01961(13) Uani 1 2 d S . .
N6 N 0.7500 0.5000 -0.04335(18) 0.0158(6) Uani 1 2 d S . .
N7 N 0.79048(19) 0.4407(2) -0.18070(12) 0.0149(4) Uani 1 1 d . . .
C1 C 0.2909(2) 0.9600(3) 0.17877(16) 0.0225(5) Uani 0.50 1 d P . .
N1 N 0.2909(2) 0.9600(3) 0.17877(16) 0.0225(5) Uani 0.50 1 d P . .
C2 C 0.54492(19) 0.7043(3) 0.14451(15) 0.0163(5) Uani 0.50 1 d P . .
N2 N 0.54492(19) 0.7043(3) 0.14451(15) 0.0163(5) Uani 0.50 1 d P . .
C3 C 0.6233(2) 0.6239(3) 0.12624(15) 0.0198(5) Uani 0.50 1 d P . .
N3 N 0.6233(2) 0.6239(3) 0.12624(15) 0.0198(5) Uani 0.50 1 d P . .
C4 C 0.9095(2) 0.2125(3) -0.36455(16) 0.0196(5) Uani 0.50 1 d P . .
N4 N 0.9095(2) 0.2125(3) -0.36455(16) 0.0196(5) Uani 0.50 1 d P . .
C5 C 0.9444(2) 0.1317(3) -0.41736(14) 0.0168(5) Uani 0.50 1 d P . .
N5 N 0.9444(2) 0.1317(3) -0.41736(14) 0.0168(5) Uani 0.50 1 d P . .
C6 C 0.8118(2) 0.4101(3) -0.09763(15) 0.0160(5) Uani 1 1 d . . .
H6 H 0.8638 0.3347 -0.0790 0.019 Uiso 1 1 calc R . .

loop_
_atom_site_aniso_label
_atom_site_aniso_U_11
_atom_site_aniso_U_22
_atom_site_aniso_U_33
_atom_site_aniso_U_23
_atom_site_aniso_U_13
_atom_site_aniso_U_12
Cu1 0.01800(17) 0.01776(19) 0.0293(2) -0.00219(14) 0.00025(12) 0.01050(12)
Cu2 0.0179(2) 0.0149(2) 0.0057(2) 0.000 0.000 0.00735(16)
Cu3 0.03198(18) 0.01445(18) 0.00915(17) -0.00387(12) 0.00487(12) 0.00643(13)
Cu4 0.0254(2) 0.0153(2) 0.0181(2) -0.00987(18) 0.00742(17) 0.00045(18)
N6 0.0244(14) 0.0166(15) 0.0066(14) 0.000 0.000 0.0111(12)
N7 0.0254(10) 0.0106(10) 0.0088(9) 0.0003(8) 0.0010(8) 0.0079(8)
C1 0.0207(10) 0.0168(12) 0.0300(14) 0.0004(10) 0.0006(10) 0.0043(9)
N1 0.0207(10) 0.0168(12) 0.0300(14) 0.0004(10) 0.0006(10) 0.0043(9)
C2 0.0181(10) 0.0145(11) 0.0162(11) 0.0006(9) 0.0014(9) 0.0063(9)
N2 0.0181(10) 0.0145(11) 0.0162(11) 0.0006(9) 0.0014(9) 0.0063(9)
C3 0.0250(11) 0.0203(13) 0.0140(11) 0.0032(10) -0.0013(9) 0.0040(10)
N3 0.0250(11) 0.0203(13) 0.0140(11) 0.0032(10) -0.0013(9) 0.0040(10)
C4 0.0241(11) 0.0176(12) 0.0171(12) 0.0002(10) 0.0024(9) -0.0007(9)
N4 0.0241(11) 0.0176(12) 0.0171(12) 0.0002(10) 0.0024(9) -0.0007(9)
C5 0.0240(11) 0.0133(11) 0.0132(11) -0.0048(9) 0.0053(9) 0.0004(9)
N5 0.0240(11) 0.0133(11) 0.0132(11) -0.0048(9) 0.0053(9) 0.0004(9)
C6 0.0223(11) 0.0160(13) 0.0097(11) 0.0004(10) 0.0009(9) 0.0103(10)

loop_
_atom_type_symbol
_atom_type_description
_atom_type_scat_dispersion_real
_atom_type_scat_dispersion_imag
_atom_type_scat_source
C C 0.0033 0.0016 'International Tables Vol C Tables 4.2.6.8 and 6.1.1.4'
H H 0.0000 0.0000 'International Tables Vol C Tables 4.2.6.8 and 6.1.1.4'
N N 0.0061 0.0033 'International Tables Vol C Tables 4.2.6.8 and 6.1.1.4'
Cu Cu 0.3201 1.2651 'International Tables Vol C Tables 4.2.6.8 and 6.1.1.4'

loop_
_geom_angle_atom_site_label_1
_geom_angle_atom_site_label_2
_geom_angle_atom_site_label_3
_geom_angle
_geom_angle_site_symmetry_1
_geom_angle_site_symmetry_3
_geom_angle_publ_flag
C2 Cu1 C1 174.56(11) . . ?
N3 Cu2 C3 0.00(19) 2_665 2_665 ?
N3 Cu2 C3 141.83(14) 2_665 . ?
C3 Cu2 C3 141.83(14) 2_665 . ?
N3 Cu2 N6 109.08(7) 2_665 . ?
C3 Cu2 N6 109.08(7) 2_665 . ?
C3 Cu2 N6 109.08(7) . . ?
N3 Cu2 Cu3 76.04(7) 2_665 7_566 ?
C3 Cu2 Cu3 76.04(7) 2_665 7_566 ?
C3 Cu2 Cu3 75.39(7) . 7_566 ?
N6 Cu2 Cu3 138.987(11) . 7_566 ?
N3 Cu2 Cu3 75.39(7) 2_665 8_756 ?
C3 Cu2 Cu3 75.39(7) 2_665 8_756 ?
C3 Cu2 Cu3 76.04(7) . 8_756 ?
N6 Cu2 Cu3 138.987(11) . 8_756 ?
Cu3 Cu2 Cu3 82.03(2) 7_566 8_756 ?
C4 Cu3 N7 168.32(10) . . ?
C4 Cu3 Cu2 87.09(8) . 7_565 ?
N7 Cu3 Cu2 104.03(6) . 7_565 ?
C5 Cu4 N5 180.00(10) . 5_754 ?
C5 Cu4 C5 180.00(10) . 5_754 ?
N5 Cu4 C5 0.00(16) 5_754 5_754 ?
C6 N6 C6 103.1(3) 2_665 . ?
C6 N6 Cu2 128.43(14) 2_665 . ?
C6 N6 Cu2 128.43(14) . . ?
C6 N7 N7 105.72(13) . 2_665 ?
C6 N7 Cu3 129.36(16) . . ?
N7 N7 Cu3 124.83(6) 2_665 . ?
N1 C1 C1 0.0(3) 2_575 2_575 ?
N1 C1 Cu1 174.37(8) 2_575 . ?
C1 C1 Cu1 174.37(8) 2_575 . ?
C3 C2 Cu1 176.9(2) . . ?
C2 C3 Cu2 174.8(2) . . ?
C5 C4 Cu3 177.8(2) . . ?
C4 C5 Cu4 178.9(2) . . ?
N7 C6 N6 112.7(2) . . ?

loop_
_geom_bond_atom_site_label_1
_geom_bond_atom_site_label_2
_geom_bond_distance
_geom_bond_site_symmetry_2
_geom_bond_publ_flag
Cu1 C2 1.829(2) . ?
Cu1 C1 1.837(2) . ?
Cu2 N3 1.891(2) 2_665 ?
Cu2 C3 1.891(2) 2_665 ?
Cu2 C3 1.891(2) . ?
Cu2 N6 1.993(3) . ?
Cu2 Cu3 2.7053(6) 7_566 ?
Cu2 Cu3 2.7053(6) 8_756 ?
Cu3 C4 1.853(2) . ?
Cu3 N7 1.8909(19) . ?
Cu3 Cu2 2.7053(6) 7_565 ?
Cu4 C5 1.836(2) . ?
Cu4 N5 1.836(2) 5_754 ?
Cu4 C5 1.836(2) 5_754 ?
N6 C6 1.344(3) 2_665 ?
N6 C6 1.344(3) . ?
N7 C6 1.329(3) . ?
N7 N7 1.386(4) 2_665 ?
C1 N1 1.153(5) 2_575 ?
C1 C1 1.153(5) 2_575 ?
C2 C3 1.160(3) . ?
C4 C5 1.152(3) . ?
